data_4110880
loop_
_publ_author_name
'Jonathan L. Sessler'
'Dustin E. Gross'
'Won-Seob Cho'
'Vincent M. Lynch'
'Franz P. Schmidtchen'
'Gareth W. Bates'
'Mark E. Light'
'Philip A. Gale'

_publ_section_title
;
 Calix[4]pyrrole as a Chloride Anion Receptor: Solvent and Countercation
 Effects
;
_journal_name_full 'Journal of the American Chemical Society'
_journal_page_first 12281
_journal_page_last 12288
_journal_paper_doi 10.1021/ja064012h
_journal_volume 128
_journal_year 2006
_chemical_compound_source 'Gareth Bates'
_chemical_formula_sum 'C32 H48 Cl N5'
_chemical_formula_weight 538.20
_chemical_name_systematic
;
?
;
_space_group_IT_number 85
_symmetry_cell_setting tetragonal
_symmetry_space_group_name_Hall '-P 4a'
_symmetry_space_group_name_H-M 'P 4/n :2'
_atom_sites_solution_hydrogens geom
_atom_sites_solution_primary direct
_atom_sites_solution_secondary difmap
_audit_creation_method SHELXL-97
_cell_angle_alpha 90.00
_cell_angle_beta 90.00
_cell_angle_gamma 90.00
_cell_formula_units_Z 2
_cell_length_a 12.2382(17)
_cell_length_b 12.2382(17)
_cell_length_c 10.0176(15)
_cell_measurement_reflns_used 1814
_cell_measurement_temperature 120(2)
_cell_measurement_theta_max 27.48
_cell_measurement_theta_min 2.91
_cell_volume 1500.4(4)
_computing_cell_refinement 'DENZO (Otwinowski & Minor, 1997) & COLLECT (Hooft, R.W.W., 1998)'
_computing_data_collection 'COLLECT (Hooft, R.W.W., 1998)'
_computing_data_reduction 'DENZO (Otwinowski & Minor, 1997) & COLLECT (Hooft, R.W.W., 1998)'
_computing_molecular_graphics 'CAMERON (Watkin, et al., 1993)'
_computing_publication_material 'WINGX (Farrugia, 1998)'
_computing_structure_refinement 'SHELXL-97 (Sheldrick, 1997)'
_computing_structure_solution 'SHELXS-97 (Sheldrick, 1997)'
_diffrn_ambient_temperature 120(2)
_diffrn_detector_area_resol_mean 9.091
_diffrn_measured_fraction_theta_full 0.996
_diffrn_measured_fraction_theta_max 0.996
_diffrn_measurement_device_type 'Bruker-Nonius CCD camera on \k-goniostat'
_diffrn_measurement_method '\f & \w scans to fill the asymmetric unit'
_diffrn_radiation_monochromator graphite
_diffrn_radiation_source 'Bruker Nonius FR591 Rotating Anode'
_diffrn_radiation_type MoK\a
_diffrn_radiation_wavelength 0.71073
_diffrn_reflns_av_R_equivalents 0.0815
_diffrn_reflns_av_sigmaI/netI 0.0642
_diffrn_reflns_limit_h_max 15
_diffrn_reflns_limit_h_min -15
_diffrn_reflns_limit_k_max 15
_diffrn_reflns_limit_k_min -15
_diffrn_reflns_limit_l_max 10
_diffrn_reflns_limit_l_min -12
_diffrn_reflns_number 11263
_diffrn_reflns_theta_full 27.48
_diffrn_reflns_theta_max 27.48
_diffrn_reflns_theta_min 3.90
_diffrn_standards_number 0
_exptl_absorpt_coefficient_mu 0.156
_exptl_absorpt_correction_T_max 0.9922
_exptl_absorpt_correction_T_min 0.9694
_exptl_absorpt_correction_type multi-scan
_exptl_absorpt_process_details
;
SADABS V2.10 (Sheldrick, G.M., 2003)
;
_exptl_crystal_colour Colourless
_exptl_crystal_density_diffrn 1.191
_exptl_crystal_description Block
_exptl_crystal_F_000 584
_exptl_crystal_size_max 0.2
_exptl_crystal_size_mid 0.11
_exptl_crystal_size_min 0.05
_refine_diff_density_max 0.668
_refine_diff_density_min -0.569
_refine_diff_density_rms 0.069
_refine_ls_extinction_method none
_refine_ls_goodness_of_fit_ref 1.031
_refine_ls_hydrogen_treatment constr
_refine_ls_matrix_type full
_refine_ls_number_parameters 100
_refine_ls_number_reflns 1723
_refine_ls_number_restraints 0
_refine_ls_restrained_S_all 1.031
_refine_ls_R_factor_all 0.1033
_refine_ls_R_factor_gt 0.0611
_refine_ls_shift/su_max 0.003
_refine_ls_shift/su_mean 0.000
_refine_ls_structure_factor_coef Fsqd
_refine_ls_weighting_details 'calc w=1/[\s^2^(Fo^2^)+(0.0820P)^2^+1.2383P] where P=(Fo^2^+2Fc^2^)/3'
_refine_ls_weighting_scheme calc
_refine_ls_wR_factor_gt 0.1470
_refine_ls_wR_factor_ref 0.1743
_reflns_number_gt 1129
_reflns_number_total 1723
_reflns_threshold_expression >2sigma(I)
_cod_data_source_file ja064012hsi20060606_072156.cif
_cod_data_source_block 2005sot0703
_cod_original_sg_symbol_H-M 'P 4/n'
_cod_database_code 4110880

loop_
_symmetry_equiv_pos_as_xyz
'x, y, z'
'-x+1/2, -y+1/2, z'
'-y+1/2, x, z'
'y, -x+1/2, z'
'-x, -y, -z'
'x-1/2, y-1/2, -z'
'y-1/2, -x, -z'
'-y, x-1/2, -z'

loop_
_atom_site_label
_atom_site_type_symbol
_atom_site_fract_x
_atom_site_fract_y
_atom_site_fract_z
_atom_site_U_iso_or_equiv
_atom_site_adp_type
_atom_site_occupancy
_atom_site_symmetry_multiplicity
_atom_site_calc_flag
_atom_site_refinement_flags
N2 N 0.2500 0.2500 0.555385(18) 0.02488(5) Uani 1 4 d S
C8 C 0.2500 0.2500 0.40525(2) 0.03338(6) Uani 1 4 d S
H8A H 0.3085 0.2977 0.3726 0.050 Uiso 0.25 1 calc PR
H8B H 0.1794 0.2768 0.3726 0.050 Uiso 0.25 1 calc PR
H8C H 0.2621 0.1755 0.3726 0.050 Uiso 0.25 1 calc PR
C9A C 0.29886(4) 0.14261(3) 0.60001(4) 0.06426(12) Uani 0.38 1 d P
H9A1 H 0.3704 0.1327 0.5578 0.096 Uiso 0.38 1 calc PR
H9A2 H 0.2504 0.0826 0.5739 0.096 Uiso 0.38 1 calc PR
H9A3 H 0.3074 0.1429 0.6973 0.096 Uiso 0.38 1 calc PR
C9B C 0.22422(4) 0.14105(3) 0.60593(4) 0.06426(12) Uani 0.38 1 d P
H9B1 H 0.2617 0.0860 0.5516 0.096 Uiso 0.38 1 calc PR
H9B2 H 0.1451 0.1291 0.6013 0.096 Uiso 0.38 1 calc PR
H9B3 H 0.2485 0.1349 0.6989 0.096 Uiso 0.38 1 calc PR
Cl1 Cl 0.2500 0.2500 0.940526(5) 0.02719(1) Uani 1 4 d S
N1 N 0.426133(7) 0.164710(7) 0.165516(9) 0.02248(2) Uani 1 1 d .
H1 H 0.3847 0.1851 0.0982 0.027 Uiso 1 1 calc R
C1 C 0.499131(9) 0.064123(9) 0.323728(11) 0.02757(3) Uani 1 1 d .
H1A H 0.5159 0.0051 0.3818 0.033 Uiso 1 1 calc R
C4 C 0.422831(8) 0.063177(8) 0.225247(11) 0.02380(3) Uani 1 1 d .
C5 C 0.345532(8) -0.026838(8) 0.180400(11) 0.02396(3) Uani 1 1 d .
C7 C 0.347529(9) -0.039828(9) 0.027499(11) 0.02638(3) Uani 1 1 d .
H7A H 0.3246 0.0288 -0.0144 0.040 Uiso 1 1 calc R
H7B H 0.2974 -0.0985 0.0012 0.040 Uiso 1 1 calc R
H7C H 0.4218 -0.0581 -0.0015 0.040 Uiso 1 1 calc R
C3 C 0.503542(8) 0.229598(8) 0.226189(11) 0.02302(3) Uani 1 1 d .
C2 C 0.549589(9) 0.168643(9) 0.325003(11) 0.02772(3) Uani 1 1 d .
H2 H 0.6055 0.1919 0.3843 0.033 Uiso 1 1 calc R
C6 C 0.383442(9) -0.135104(9) 0.242664(13) 0.03098(3) Uani 1 1 d .
H6A H 0.4578 -0.1517 0.2124 0.046 Uiso 1 1 calc R
H6B H 0.3340 -0.1940 0.2151 0.046 Uiso 1 1 calc R
H6C H 0.3827 -0.1287 0.3402 0.046 Uiso 1 1 calc R

loop_
_atom_site_aniso_label
_atom_site_aniso_U_11
_atom_site_aniso_U_22
_atom_site_aniso_U_33
_atom_site_aniso_U_23
_atom_site_aniso_U_13
_atom_site_aniso_U_12
N2 0.02730(5) 0.02730(5) 0.02005(8) 0.000 0.000 0.000
C8 0.04195(8) 0.04195(8) 0.01625(10) 0.000 0.000 0.000
C9A 0.1058(3) 0.05989(14) 0.02711(11) 0.01037(11) -0.0032(2) -0.0015(3)
C9B 0.1058(3) 0.05989(14) 0.02711(11) 0.01037(11) -0.0032(2) -0.0015(3)
Cl1 0.03146(2) 0.03146(2) 0.01866(2) 0.000 0.000 0.000
N1 0.02267(4) 0.02446(4) 0.02032(4) 0.00232(4) -0.00168(4) 0.00045(4)
C1 0.02794(5) 0.02660(5) 0.02818(5) 0.00548(5) -0.00184(5) 0.00248(5)
C4 0.02433(5) 0.02178(5) 0.02529(5) 0.00082(4) 0.00322(4) 0.00118(4)
C5 0.02443(5) 0.02182(5) 0.02562(5) -0.00004(4) 0.00067(4) 0.00054(4)
C7 0.02394(5) 0.02639(5) 0.02882(6) -0.00517(5) 0.00127(4) 0.00039(4)
C3 0.02140(5) 0.02483(5) 0.02282(5) -0.00049(4) 0.00063(4) 0.00005(4)
C2 0.02606(5) 0.03042(5) 0.02667(5) 0.00090(5) -0.00477(5) -0.00031(5)
C6 0.02873(5) 0.02477(5) 0.03945(6) 0.00046(5) -0.00075(5) 0.00159(5)

loop_
_atom_type_symbol
_atom_type_description
_atom_type_scat_dispersion_real
_atom_type_scat_dispersion_imag
_atom_type_scat_source
C C 0.0033 0.0016 'International Tables Vol C Tables 4.2.6.8 and 6.1.1.4'
H H 0.0000 0.0000 'International Tables Vol C Tables 4.2.6.8 and 6.1.1.4'
N N 0.0061 0.0033 'International Tables Vol C Tables 4.2.6.8 and 6.1.1.4'
Cl Cl 0.1484 0.1585 'International Tables Vol C Tables 4.2.6.8 and 6.1.1.4'

loop_
_geom_angle_atom_site_label_1
_geom_angle_atom_site_label_2
_geom_angle_atom_site_label_3
_geom_angle
_geom_angle_site_symmetry_1
_geom_angle_site_symmetry_3
C9B N2 C9B 83.099(12) 2 3
C9B N2 C9B 139.44(4) 2 .
C9B N2 C9B 83.099(12) 3 .
C9B N2 C9B 83.099(12) 2 4
C9B N2 C9B 139.44(4) 3 4
C9B N2 C9B 83.099(12) . 4
C9B N2 C8 110.282(18) 2 .
C9B N2 C8 110.282(18) 3 .
C9B N2 C8 110.282(18) . .
C9B N2 C8 110.282(18) 4 .
C9B N2 C9A 116.51(3) . 3
C9B N2 C9A 127.28(3) 4 3
C8 N2 C9A 107.203(17) . 3
C9B N2 C9A 116.51(3) 2 4
C9B N2 C9A 127.28(3) 3 4
C8 N2 C9A 107.203(17) . 4
C9A N2 C9A 145.59(3) 3 4
C9B N2 C9A 127.28(3) 2 .
C9B N2 C9A 116.51(3) 4 .
C8 N2 C9A 107.203(17) . .
C9A N2 C9A 84.981(10) 3 .
C9A N2 C9A 84.981(10) 4 .
C9B N2 C9A 116.51(3) 3 2
C9B N2 C9A 127.28(3) . 2
C8 N2 C9A 107.203(17) . 2
C9A N2 C9A 84.981(10) 3 2
C9A N2 C9A 84.982(10) 4 2
C9A N2 C9A 145.59(3) . 2
C3 N1 C4 110.363(11) . .
C4 C1 C2 108.242(10) . .
C1 C4 N1 106.687(10) . .
C1 C4 C5 130.440(10) . .
N1 C4 C5 122.872(11) . .
C3 C5 C4 110.870(9) 4 .
C3 C5 C6 108.757(10) 4 .
C4 C5 C6 108.490(10) . .
C3 C5 C7 109.555(9) 4 .
C4 C5 C7 111.032(9) . .
C6 C5 C7 108.058(10) . .
C2 C3 N1 106.832(10) . .
C2 C3 C5 130.842(10) . 3
N1 C3 C5 122.318(11) . 3
C3 C2 C1 107.873(10) . .

loop_
_geom_bond_atom_site_label_1
_geom_bond_atom_site_label_2
_geom_bond_distance
_geom_bond_site_symmetry_2
N2 C9B 1.4608(5) 2
N2 C9B 1.4608(5) 3
N2 C9B 1.4608(5) .
N2 C9B 1.4608(5) 4
N2 C8 1.5040(4) .
N2 C9A 1.5115(5) 3
N2 C9A 1.5115(5) 4
N2 C9A 1.5115(5) .
N2 C9A 1.5115(5) 2
N1 C3 1.3775(2) .
N1 C4 1.3797(2) .
C1 C4 1.3584(2) .
C1 C2 1.4205(2) .
C4 C5 1.5200(2) .
C5 C3 1.5181(2) 4
C5 C6 1.5362(2) .
C5 C7 1.5401(3) .
C3 C2 1.3616(2) .
C3 C5 1.5181(2) 3

loop_
_geom_hbond_atom_site_label_D
_geom_hbond_atom_site_label_H
_geom_hbond_atom_site_label_A
_geom_hbond_distance_DH
_geom_hbond_distance_HA
_geom_hbond_distance_DA
_geom_hbond_angle_DHA
_geom_hbond_site_symmetry_A
N1 H1 Cl1 0.88 2.42 3.2887(3) 170.8 1_554
